data_7007340
loop_
_publ_author_name
'Shi, Weifeng'
'Shafaei-Fallah, Maryam'
'Anson, Christopher E.'
'Rothenberger, Alexander'

_publ_section_title
;
 Metal thiophosphonates and related compounds: an emerging area of
 supramolecular coordination chemistry.
;
_journal_issue 26
_journal_name_full 'Dalton transactions (Cambridge, England : 2003)'
_journal_page_first 3257
_journal_page_last 3262
_journal_paper_doi 10.1039/b603764j
_journal_year 2006
_chemical_formula_sum 'C44 H64 Cd2 O8 P4 S8'
_chemical_formula_weight 1326.11
_chemical_name_systematic
;
?
;
_space_group_IT_number 2
_symmetry_cell_setting triclinic
_symmetry_space_group_name_Hall '-P 1'
_symmetry_space_group_name_H-M 'P -1'
_atom_sites_solution_hydrogens geom
_atom_sites_solution_primary direct
_atom_sites_solution_secondary difmap
_audit_creation_method SHELXL-97
_cell_angle_alpha 74.356(6)
_cell_angle_beta 65.181(5)
_cell_angle_gamma 77.253(6)
_cell_formula_units_Z 1
_cell_length_a 11.3883(9)
_cell_length_b 11.8699(9)
_cell_length_c 12.2242(9)
_cell_measurement_reflns_used 10398
_cell_measurement_temperature 120(2)
_cell_measurement_theta_max 56.37
_cell_measurement_theta_min 3.47
_cell_volume 1433.3(2)
_computing_cell_refinement 'stoe winexpose'
_computing_data_collection 'stoe winexpose'
_computing_data_reduction 'stoe winexpose'
_computing_molecular_graphics 'SHELXL-97 (Sheldrick, 1997)'
_computing_publication_material 'SHELXL-97 (Sheldrick, 1997)'
_computing_structure_refinement 'SHELXL-97 (Sheldrick, 1997)'
_computing_structure_solution 'SHELXS-97 (Sheldrick, 1990)'
_diffrn_ambient_temperature 120(2)
_diffrn_detector_area_resol_mean 6.667
_diffrn_measured_fraction_theta_full 0.942
_diffrn_measured_fraction_theta_max 0.921
_diffrn_measurement_device_type 'stoe ipds 2'
_diffrn_measurement_method 'area detector'
_diffrn_radiation_monochromator graphite
_diffrn_radiation_source 'fine-focus sealed tube'
_diffrn_radiation_type MoK\a
_diffrn_radiation_wavelength 0.71073
_diffrn_reflns_av_R_equivalents 0.0408
_diffrn_reflns_av_sigmaI/netI 0.0474
_diffrn_reflns_limit_h_max 15
_diffrn_reflns_limit_h_min -13
_diffrn_reflns_limit_k_max 15
_diffrn_reflns_limit_k_min -15
_diffrn_reflns_limit_l_max 15
_diffrn_reflns_limit_l_min -15
_diffrn_reflns_number 12818
_diffrn_reflns_theta_full 25.00
_diffrn_reflns_theta_max 28.23
_diffrn_reflns_theta_min 1.80
_exptl_absorpt_coefficient_mu 1.190
_exptl_absorpt_correction_T_max 0.8902
_exptl_absorpt_correction_T_min 0.7967
_exptl_absorpt_correction_type numerical
_exptl_absorpt_process_details 'stoe x-shape'
_exptl_crystal_colour colourless
_exptl_crystal_density_diffrn 1.536
_exptl_crystal_density_method 'not measured'
_exptl_crystal_description block
_exptl_crystal_F_000 676
_exptl_crystal_size_max 0.20
_exptl_crystal_size_mid 0.20
_exptl_crystal_size_min 0.10
_refine_diff_density_max 1.038
_refine_diff_density_min -0.543
_refine_diff_density_rms 0.109
_refine_ls_extinction_method none
_refine_ls_goodness_of_fit_ref 1.012
_refine_ls_hydrogen_treatment constr
_refine_ls_matrix_type full
_refine_ls_number_parameters 291
_refine_ls_number_reflns 6527
_refine_ls_number_restraints 12
_refine_ls_restrained_S_all 1.014
_refine_ls_R_factor_all 0.0405
_refine_ls_R_factor_gt 0.0313
_refine_ls_shift/su_max 0.001
_refine_ls_shift/su_mean 0.000
_refine_ls_structure_factor_coef Fsqd
_refine_ls_weighting_details 'calc w=1/[\s^2^(Fo^2^)+(0.0462P)^2^+0.0000P] where P=(Fo^2^+2Fc^2^)/3'
_refine_ls_weighting_scheme calc
_refine_ls_wR_factor_gt 0.0732
_refine_ls_wR_factor_ref 0.0763
_reflns_number_gt 5479
_reflns_number_total 6527
_reflns_threshold_expression >2sigma(I)
_cod_data_source_file b603764j.txt
_cod_data_source_block 7
_cod_original_cell_volume 1433.30(19)
_cod_database_code 7007340

loop_
_symmetry_equiv_pos_as_xyz
'x, y, z'
'-x, -y, -z'

loop_
_atom_site_label
_atom_site_type_symbol
_atom_site_fract_x
_atom_site_fract_y
_atom_site_fract_z
_atom_site_U_iso_or_equiv
_atom_site_adp_type
_atom_site_occupancy
_atom_site_symmetry_multiplicity
_atom_site_calc_flag
_atom_site_refinement_flags
_atom_site_disorder_assembly
_atom_site_disorder_group
Cd1 Cd 0.645117(15) 0.401939(15) 0.396260(18) 0.02355(6) Uani 1 1 d . . .
P1 P 0.60771(5) 0.72021(5) 0.37097(6) 0.02078(12) Uani 1 1 d . . .
P2 P 0.92598(5) 0.27556(5) 0.29142(6) 0.02048(12) Uani 1 1 d . . .
S1 S 0.52649(5) 0.60116(5) 0.33943(6) 0.02175(12) Uani 1 1 d . . .
S2 S 0.52577(6) 0.73645(6) 0.54724(6) 0.02648(13) Uani 1 1 d . . .
S3 S 0.82352(6) 0.34288(6) 0.18513(6) 0.02697(13) Uani 1 1 d . . .
S4 S 0.84322(6) 0.33568(6) 0.45024(6) 0.02816(14) Uani 1 1 d . . .
O1 O 0.60316(16) 0.84043(15) 0.27671(18) 0.0268(4) Uani 1 1 d . A .
O2 O 1.18354(17) 0.6093(2) 0.18342(19) 0.0350(5) Uani 1 1 d . . .
O3 O 0.93386(18) 0.13682(16) 0.33780(19) 0.0299(4) Uani 1 1 d . . .
O4 O 1.48103(17) 0.36484(19) 0.02965(19) 0.0336(4) Uani 1 1 d . . .
C1 C 0.4964(3) 0.9220(2) 0.2471(3) 0.0350(6) Uani 1 1 d D . .
C2 C 0.5562(7) 1.0352(6) 0.1833(7) 0.0464(7) Uiso 0.50 1 d PD A 1
H2A H 0.6221 1.0269 0.1017 0.070 Uiso 0.50 1 calc PR A 1
H2B H 0.5972 1.0527 0.2321 0.070 Uiso 0.50 1 calc PR A 1
H2C H 0.4881 1.0996 0.1747 0.070 Uiso 0.50 1 calc PR A 1
C2A C 0.5653(7) 1.0156(7) 0.1455(7) 0.0464(7) Uiso 0.50 1 d PD A 2
H2AA H 0.6221 0.9815 0.0732 0.070 Uiso 0.50 1 calc PR A 2
H2AB H 0.6180 1.0492 0.1718 0.070 Uiso 0.50 1 calc PR A 2
H2AC H 0.5012 1.0778 0.1245 0.070 Uiso 0.50 1 calc PR A 2
C3 C 0.3749(7) 0.9340(6) 0.3560(7) 0.0464(7) Uiso 0.50 1 d PD A 1
H3A H 0.3159 0.8810 0.3634 0.070 Uiso 0.50 1 calc PR A 1
H3B H 0.3329 1.0156 0.3470 0.070 Uiso 0.50 1 calc PR A 1
H3C H 0.3951 0.9134 0.4300 0.070 Uiso 0.50 1 calc PR A 1
C3A C 0.4034(7) 0.9739(6) 0.3653(6) 0.0464(7) Uiso 0.50 1 d PD A 2
H3AA H 0.4559 0.9986 0.3989 0.070 Uiso 0.50 1 calc PR A 2
H3AC H 0.3513 0.9133 0.4273 0.070 Uiso 0.50 1 calc PR A 2
H3AD H 0.3453 1.0419 0.3431 0.070 Uiso 0.50 1 calc PR A 2
C4 C 0.4757(7) 0.8698(6) 0.1528(7) 0.0464(7) Uiso 0.50 1 d PD A 1
H4A H 0.5606 0.8470 0.0910 0.070 Uiso 0.50 1 calc PR A 1
H4B H 0.4243 0.9293 0.1122 0.070 Uiso 0.50 1 calc PR A 1
H4C H 0.4293 0.8004 0.1961 0.070 Uiso 0.50 1 calc PR A 1
C4A C 0.4164(7) 0.8645(6) 0.2139(7) 0.0464(7) Uiso 0.50 1 d PD A 2
H4AA H 0.4718 0.8313 0.1407 0.070 Uiso 0.50 1 calc PR A 2
H4AB H 0.3475 0.9229 0.1966 0.070 Uiso 0.50 1 calc PR A 2
H4AC H 0.3769 0.8013 0.2825 0.070 Uiso 0.50 1 calc PR A 2
C5 C 0.7807(2) 0.6827(2) 0.3223(2) 0.0216(5) Uani 1 1 d . . .
C6 C 0.8446(2) 0.6565(2) 0.4027(2) 0.0236(5) Uani 1 1 d . . .
H6A H 0.7954 0.6565 0.4876 0.028 Uiso 1 1 calc R . .
C7 C 0.9799(2) 0.6303(2) 0.3607(2) 0.0251(5) Uani 1 1 d . . .
H7A H 1.0227 0.6121 0.4165 0.030 Uiso 1 1 calc R . .
C8 C 1.0515(2) 0.6309(2) 0.2365(3) 0.0259(5) Uani 1 1 d . . .
C9 C 0.9877(3) 0.6551(3) 0.1553(3) 0.0391(7) Uani 1 1 d . . .
H9A H 1.0366 0.6536 0.0707 0.047 Uiso 1 1 calc R . .
C10 C 0.8534(2) 0.6814(3) 0.1981(3) 0.0344(6) Uani 1 1 d . . .
H10A H 0.8105 0.6985 0.1425 0.041 Uiso 1 1 calc R . .
C11 C 1.2561(2) 0.5942(3) 0.2580(3) 0.0320(6) Uani 1 1 d . . .
H11A H 1.3494 0.5795 0.2083 0.048 Uiso 1 1 calc R . .
H11B H 1.2299 0.5270 0.3264 0.048 Uiso 1 1 calc R . .
H11C H 1.2391 0.6657 0.2905 0.048 Uiso 1 1 calc R . .
C12 C 0.9657(3) 0.0398(3) 0.2713(3) 0.0391(7) Uani 1 1 d . . .
C13 C 1.0169(5) -0.0633(3) 0.3518(5) 0.0664(12) Uani 1 1 d . . .
H13A H 0.9481 -0.0800 0.4338 0.100 Uiso 1 1 calc R . .
H13B H 1.0921 -0.0431 0.3586 0.100 Uiso 1 1 calc R . .
H13C H 1.0432 -0.1331 0.3147 0.100 Uiso 1 1 calc R . .
C14 C 0.8411(4) 0.0187(4) 0.2692(5) 0.0615(11) Uani 1 1 d . . .
H14A H 0.8112 0.0864 0.2165 0.092 Uiso 1 1 calc R . .
H14B H 0.7743 0.0088 0.3529 0.092 Uiso 1 1 calc R . .
H14C H 0.8566 -0.0526 0.2369 0.092 Uiso 1 1 calc R . .
C15 C 1.0701(4) 0.0676(3) 0.1429(4) 0.0550(10) Uani 1 1 d . . .
H15A H 1.0352 0.1340 0.0927 0.082 Uiso 1 1 calc R . .
H15B H 1.0965 -0.0016 0.1049 0.082 Uiso 1 1 calc R . .
H15C H 1.1458 0.0885 0.1483 0.082 Uiso 1 1 calc R . .
C16 C 1.0923(2) 0.3085(2) 0.2131(2) 0.0213(5) Uani 1 1 d . . .
C17 C 1.1734(2) 0.2776(2) 0.2788(2) 0.0255(5) Uani 1 1 d . . .
H17A H 1.1393 0.2430 0.3639 0.031 Uiso 1 1 calc R . .
C18 C 1.3038(2) 0.2968(2) 0.2211(3) 0.0256(5) Uani 1 1 d . . .
H18A H 1.3579 0.2771 0.2670 0.031 Uiso 1 1 calc R . .
C19 C 1.3544(2) 0.3450(2) 0.0959(2) 0.0244(5) Uani 1 1 d . . .
C20 C 1.2736(2) 0.3766(2) 0.0301(3) 0.0276(5) Uani 1 1 d . . .
H20A H 1.3082 0.4095 -0.0554 0.033 Uiso 1 1 calc R . .
C21 C 1.1426(2) 0.3605(2) 0.0888(2) 0.0255(5) Uani 1 1 d . . .
H21A H 1.0873 0.3849 0.0440 0.031 Uiso 1 1 calc R . .
C22 C 1.5631(2) 0.3526(3) 0.0960(3) 0.0325(6) Uani 1 1 d . . .
H22A H 1.6510 0.3692 0.0377 0.049 Uiso 1 1 calc R . .
H22B H 1.5673 0.2720 0.1437 0.049 Uiso 1 1 calc R . .
H22C H 1.5271 0.4083 0.1519 0.049 Uiso 1 1 calc R . .

loop_
_atom_site_aniso_label
_atom_site_aniso_U_11
_atom_site_aniso_U_22
_atom_site_aniso_U_33
_atom_site_aniso_U_23
_atom_site_aniso_U_13
_atom_site_aniso_U_12
Cd1 0.01428(8) 0.02777(9) 0.02591(11) -0.00520(7) -0.00599(6) -0.00105(6)
P1 0.0155(3) 0.0252(3) 0.0214(3) -0.0038(2) -0.0070(2) -0.0033(2)
P2 0.0144(2) 0.0259(3) 0.0212(3) -0.0051(2) -0.0069(2) -0.0022(2)
S1 0.0166(2) 0.0261(3) 0.0233(3) -0.0042(2) -0.0084(2) -0.0035(2)
S2 0.0205(3) 0.0364(3) 0.0232(3) -0.0095(3) -0.0053(2) -0.0069(2)
S3 0.0166(2) 0.0429(3) 0.0217(3) -0.0084(3) -0.0085(2) 0.0002(2)
S4 0.0181(3) 0.0445(4) 0.0226(3) -0.0111(3) -0.0074(2) -0.0007(2)
O1 0.0218(8) 0.0265(8) 0.0295(11) 0.0005(7) -0.0107(7) -0.0038(7)
O2 0.0160(8) 0.0623(13) 0.0303(11) -0.0209(10) -0.0081(7) 0.0009(8)
O3 0.0272(9) 0.0275(9) 0.0349(12) -0.0042(8) -0.0121(8) -0.0056(7)
O4 0.0176(8) 0.0550(12) 0.0279(11) -0.0068(9) -0.0059(7) -0.0116(8)
C1 0.0298(13) 0.0298(13) 0.0440(19) 0.0004(12) -0.0204(12) 0.0020(10)
C5 0.0166(10) 0.0252(11) 0.0237(13) -0.0072(9) -0.0068(8) -0.0029(8)
C6 0.0194(11) 0.0296(12) 0.0205(13) -0.0030(9) -0.0060(9) -0.0060(9)
C7 0.0201(11) 0.0317(12) 0.0263(14) -0.0053(10) -0.0115(9) -0.0040(9)
C8 0.0160(10) 0.0346(13) 0.0293(14) -0.0118(11) -0.0077(9) -0.0027(9)
C9 0.0232(13) 0.072(2) 0.0247(16) -0.0181(14) -0.0083(10) -0.0021(12)
C10 0.0209(12) 0.0611(18) 0.0252(15) -0.0153(13) -0.0100(10) -0.0021(11)
C11 0.0192(11) 0.0493(16) 0.0323(16) -0.0137(12) -0.0119(10) -0.0026(10)
C12 0.0369(15) 0.0303(13) 0.052(2) -0.0146(13) -0.0148(13) -0.0047(11)
C13 0.083(3) 0.0293(16) 0.092(4) -0.0078(18) -0.044(3) -0.0008(17)
C14 0.055(2) 0.062(2) 0.085(3) -0.028(2) -0.028(2) -0.0218(18)
C15 0.054(2) 0.0453(18) 0.057(2) -0.0299(17) -0.0027(17) -0.0045(15)
C16 0.0156(10) 0.0249(11) 0.0226(13) -0.0061(9) -0.0063(8) -0.0016(8)
C17 0.0193(11) 0.0334(12) 0.0220(13) -0.0002(10) -0.0089(9) -0.0043(9)
C18 0.0164(10) 0.0308(12) 0.0303(15) -0.0046(10) -0.0110(9) -0.0022(8)
C19 0.0158(10) 0.0306(12) 0.0262(14) -0.0083(10) -0.0060(9) -0.0030(8)
C20 0.0207(11) 0.0412(14) 0.0204(13) -0.0034(10) -0.0066(9) -0.0090(10)
C21 0.0214(11) 0.0338(12) 0.0231(14) -0.0070(10) -0.0091(9) -0.0042(9)
C22 0.0190(11) 0.0436(15) 0.0358(17) -0.0051(12) -0.0112(10) -0.0077(10)

loop_
_atom_type_symbol
_atom_type_description
_atom_type_scat_dispersion_real
_atom_type_scat_dispersion_imag
_atom_type_scat_source
C C 0.0033 0.0016 'International Tables Vol C Tables 4.2.6.8 and 6.1.1.4'
H H 0.0000 0.0000 'International Tables Vol C Tables 4.2.6.8 and 6.1.1.4'
O O 0.0106 0.0060 'International Tables Vol C Tables 4.2.6.8 and 6.1.1.4'
P P 0.1023 0.0942 'International Tables Vol C Tables 4.2.6.8 and 6.1.1.4'
S S 0.1246 0.1234 'International Tables Vol C Tables 4.2.6.8 and 6.1.1.4'
Cd Cd -0.8075 1.2024 'International Tables Vol C Tables 4.2.6.8 and 6.1.1.4'

loop_
_geom_angle_atom_site_label_1
_geom_angle_atom_site_label_2
_geom_angle_atom_site_label_3
_geom_angle
_geom_angle_site_symmetry_1
_geom_angle_site_symmetry_3
_geom_angle_publ_flag
S4 Cd1 S1 134.00(2) . . ?
S4 Cd1 S2 122.13(2) . 2_666 ?
S1 Cd1 S2 101.85(2) . 2_666 ?
S4 Cd1 S3 79.16(2) . . ?
S1 Cd1 S3 106.97(2) . . ?
S2 Cd1 S3 100.91(2) 2_666 . ?
S4 Cd1 S1 90.77(2) . 2_666 ?
S1 Cd1 S1 89.21(2) . 2_666 ?
S2 Cd1 S1 73.578(19) 2_666 2_666 ?
S3 Cd1 S1 163.75(2) . 2_666 ?
O1 P1 C5 99.30(10) . . ?
O1 P1 S2 113.90(8) . . ?
C5 P1 S2 111.36(9) . . ?
O1 P1 S1 109.04(8) . . ?
C5 P1 S1 110.85(8) . . ?
S2 P1 S1 111.75(4) . . ?
O3 P2 C16 106.18(10) . . ?
O3 P2 S3 115.12(8) . . ?
C16 P2 S3 111.60(9) . . ?
O3 P2 S4 102.74(8) . . ?
C16 P2 S4 109.30(8) . . ?
S3 P2 S4 111.38(4) . . ?
P1 S1 Cd1 105.48(3) . . ?
P1 S1 Cd1 81.19(3) . 2_666 ?
Cd1 S1 Cd1 90.79(2) . 2_666 ?
P1 S2 Cd1 93.27(3) . 2_666 ?
P2 S3 Cd1 81.36(3) . . ?
P2 S4 Cd1 85.43(3) . . ?
C1 O1 P1 133.77(16) . . ?
C8 O2 C11 118.1(2) . . ?
C12 O3 P2 131.4(2) . . ?
C19 O4 C22 117.9(2) . . ?
O1 C1 C4A 113.8(3) . . ?
O1 C1 C3 113.4(4) . . ?
C4A C1 C3 82.9(4) . . ?
O1 C1 C2A 103.7(4) . . ?
C4A C1 C2A 113.0(5) . . ?
C3 C1 C2A 129.1(5) . . ?
O1 C1 C2 102.9(4) . . ?
C4A C1 C2 129.3(5) . . ?
C3 C1 C2 113.7(4) . . ?
C2A C1 C2 20.6(4) . . ?
O1 C1 C4 105.0(3) . . ?
C4A C1 C4 29.0(3) . . ?
C3 C1 C4 111.4(4) . . ?
C2A C1 C4 90.0(4) . . ?
C2 C1 C4 109.8(4) . . ?
O1 C1 C3A 107.6(4) . . ?
C4A C1 C3A 107.7(4) . . ?
C3 C1 C3A 25.7(3) . . ?
C2A C1 C3A 110.9(4) . . ?
C2 C1 C3A 92.1(4) . . ?
C4 C1 C3A 135.0(4) . . ?
C1 C2 H2A 109.5 . . ?
C1 C2 H2B 109.5 . . ?
H2A C2 H2B 109.5 . . ?
C1 C2 H2C 109.5 . . ?
H2A C2 H2C 109.5 . . ?
H2B C2 H2C 109.5 . . ?
C1 C2A H2AA 109.5 . . ?
C1 C2A H2AB 109.5 . . ?
H2AA C2A H2AB 109.5 . . ?
C1 C2A H2AC 109.5 . . ?
H2AA C2A H2AC 109.5 . . ?
H2AB C2A H2AC 109.5 . . ?
C1 C3 H3A 109.5 . . ?
C1 C3 H3B 109.5 . . ?
H3A C3 H3B 109.5 . . ?
C1 C3 H3C 109.5 . . ?
H3A C3 H3C 109.5 . . ?
H3B C3 H3C 109.5 . . ?
C1 C3A H3AA 109.5 . . ?
C1 C3A H3AC 109.5 . . ?
H3AA C3A H3AC 109.5 . . ?
C1 C3A H3AD 109.5 . . ?
H3AA C3A H3AD 109.5 . . ?
H3AC C3A H3AD 109.5 . . ?
C1 C4 H4A 109.5 . . ?
C1 C4 H4B 109.5 . . ?
H4A C4 H4B 109.5 . . ?
C1 C4 H4C 109.5 . . ?
H4A C4 H4C 109.5 . . ?
H4B C4 H4C 109.5 . . ?
C1 C4A H4AA 109.5 . . ?
C1 C4A H4AB 109.5 . . ?
H4AA C4A H4AB 109.5 . . ?
C1 C4A H4AC 109.5 . . ?
H4AA C4A H4AC 109.5 . . ?
H4AB C4A H4AC 109.5 . . ?
C6 C5 C10 119.2(2) . . ?
C6 C5 P1 122.72(19) . . ?
C10 C5 P1 118.10(19) . . ?
C5 C6 C7 121.0(2) . . ?
C5 C6 H6A 119.5 . . ?
C7 C6 H6A 119.5 . . ?
C8 C7 C6 119.3(2) . . ?
C8 C7 H7A 120.3 . . ?
C6 C7 H7A 120.3 . . ?
O2 C8 C7 125.2(2) . . ?
O2 C8 C9 114.8(2) . . ?
C7 C8 C9 120.0(2) . . ?
C10 C9 C8 120.1(3) . . ?
C10 C9 H9A 120.0 . . ?
C8 C9 H9A 120.0 . . ?
C9 C10 C5 120.4(3) . . ?
C9 C10 H10A 119.8 . . ?
C5 C10 H10A 119.8 . . ?
O2 C11 H11A 109.5 . . ?
O2 C11 H11B 109.5 . . ?
H11A C11 H11B 109.5 . . ?
O2 C11 H11C 109.5 . . ?
H11A C11 H11C 109.5 . . ?
H11B C11 H11C 109.5 . . ?
O3 C12 C14 107.7(3) . . ?
O3 C12 C15 111.4(2) . . ?
C14 C12 C15 112.4(3) . . ?
O3 C12 C13 102.5(3) . . ?
C14 C12 C13 111.6(3) . . ?
C15 C12 C13 110.8(3) . . ?
C12 C13 H13A 109.5 . . ?
C12 C13 H13B 109.5 . . ?
H13A C13 H13B 109.5 . . ?
C12 C13 H13C 109.5 . . ?
H13A C13 H13C 109.5 . . ?
H13B C13 H13C 109.5 . . ?
C12 C14 H14A 109.5 . . ?
C12 C14 H14B 109.5 . . ?
H14A C14 H14B 109.5 . . ?
C12 C14 H14C 109.5 . . ?
H14A C14 H14C 109.5 . . ?
H14B C14 H14C 109.5 . . ?
C12 C15 H15A 109.5 . . ?
C12 C15 H15B 109.5 . . ?
H15A C15 H15B 109.5 . . ?
C12 C15 H15C 109.5 . . ?
H15A C15 H15C 109.5 . . ?
H15B C15 H15C 109.5 . . ?
C17 C16 C21 119.3(2) . . ?
C17 C16 P2 118.73(19) . . ?
C21 C16 P2 121.96(19) . . ?
C18 C17 C16 120.8(2) . . ?
C18 C17 H17A 119.6 . . ?
C16 C17 H17A 119.6 . . ?
C17 C18 C19 119.5(2) . . ?
C17 C18 H18A 120.3 . . ?
C19 C18 H18A 120.3 . . ?
O4 C19 C20 115.7(2) . . ?
O4 C19 C18 124.5(2) . . ?
C20 C19 C18 119.9(2) . . ?
C19 C20 C21 120.5(2) . . ?
C19 C20 H20A 119.8 . . ?
C21 C20 H20A 119.8 . . ?
C20 C21 C16 120.0(2) . . ?
C20 C21 H21A 120.0 . . ?
C16 C21 H21A 120.0 . . ?
O4 C22 H22A 109.5 . . ?
O4 C22 H22B 109.5 . . ?
H22A C22 H22B 109.5 . . ?
O4 C22 H22C 109.5 . . ?
H22A C22 H22C 109.5 . . ?
H22B C22 H22C 109.5 . . ?

loop_
_geom_bond_atom_site_label_1
_geom_bond_atom_site_label_2
_geom_bond_distance
_geom_bond_site_symmetry_2
_geom_bond_publ_flag
Cd1 S4 2.5160(7) . ?
Cd1 S1 2.5282(6) . ?
Cd1 S2 2.5756(6) 2_666 ?
Cd1 S3 2.6881(7) . ?
Cd1 S1 2.9877(7) 2_666 ?
P1 O1 1.5804(19) . ?
P1 C5 1.790(2) . ?
P1 S2 2.0018(9) . ?
P1 S1 2.0424(8) . ?
P2 O3 1.5860(19) . ?
P2 C16 1.805(2) . ?
P2 S3 1.9973(9) . ?
P2 S4 2.0202(9) . ?
S1 Cd1 2.9877(7) 2_666 ?
S2 Cd1 2.5756(6) 2_666 ?
O1 C1 1.486(3) . ?
O2 C8 1.360(3) . ?
O2 C11 1.423(3) . ?
O3 C12 1.481(3) . ?
O4 C19 1.363(3) . ?
O4 C22 1.437(3) . ?
C1 C4A 1.482(7) . ?
C1 C3 1.476(7) . ?
C1 C2A 1.488(7) . ?
C1 C2 1.506(7) . ?
C1 C4 1.564(7) . ?
C1 C3A 1.580(7) . ?
C2 H2A 0.9800 . ?
C2 H2B 0.9800 . ?
C2 H2C 0.9800 . ?
C2A H2AA 0.9800 . ?
C2A H2AB 0.9800 . ?
C2A H2AC 0.9800 . ?
C3 H3A 0.9800 . ?
C3 H3B 0.9800 . ?
C3 H3C 0.9800 . ?
C3A H3AA 0.9800 . ?
C3A H3AC 0.9800 . ?
C3A H3AD 0.9800 . ?
C4 H4A 0.9800 . ?
C4 H4B 0.9800 . ?
C4 H4C 0.9800 . ?
C4A H4AA 0.9800 . ?
C4A H4AB 0.9800 . ?
C4A H4AC 0.9800 . ?
C5 C6 1.388(4) . ?
C5 C10 1.394(4) . ?
C6 C7 1.395(3) . ?
C6 H6A 0.9500 . ?
C7 C8 1.388(4) . ?
C7 H7A 0.9500 . ?
C8 C9 1.397(4) . ?
C9 C10 1.385(4) . ?
C9 H9A 0.9500 . ?
C10 H10A 0.9500 . ?
C11 H11A 0.9800 . ?
C11 H11B 0.9800 . ?
C11 H11C 0.9800 . ?
C12 C14 1.506(4) . ?
C12 C15 1.521(5) . ?
C12 C13 1.524(5) . ?
C13 H13A 0.9800 . ?
C13 H13B 0.9800 . ?
C13 H13C 0.9800 . ?
C14 H14A 0.9800 . ?
C14 H14B 0.9800 . ?
C14 H14C 0.9800 . ?
C15 H15A 0.9800 . ?
C15 H15B 0.9800 . ?
C15 H15C 0.9800 . ?
C16 C17 1.396(3) . ?
C16 C21 1.392(4) . ?
C17 C18 1.392(3) . ?
C17 H17A 0.9500 . ?
C18 C19 1.391(4) . ?
C18 H18A 0.9500 . ?
C19 C20 1.393(4) . ?
C20 C21 1.390(3) . ?
C20 H20A 0.9500 . ?
C21 H21A 0.9500 . ?
C22 H22A 0.9800 . ?
C22 H22B 0.9800 . ?
C22 H22C 0.9800 . ?
